data_4001563
loop_
_publ_author_name
'Li, Y. Y.'
'Lin, C. K.'
'Zheng, G. L.'
'Cheng, Z. Y.'
'You, H.'
'Wang, W. D.'
'Lin, J.'

_publ_section_title
;
 Novel \\langle 110\\rangle -Oriented Organic&#x2212;Inorganic Perovskite
 Compound Stabilized byN-(3-Aminopropyl)imidazole with Improved Optical
 Properties
;
_journal_issue 15
_journal_name_full 'Chemistry of Materials'
_journal_page_first 3463
_journal_paper_doi 10.1021/cm060714u
_journal_volume 18
_journal_year 2006
_chemical_formula_sum 'C6 H13 Br4 N3 Pb'
_chemical_formula_weight 654.02
_chemical_melting_point ?
_chemical_name_systematic
;
 ?
;
_space_group_IT_number 14
_symmetry_cell_setting monoclinic
_symmetry_space_group_name_Hall '-P 2ybc'
_symmetry_space_group_name_H-M 'P 1 21/c 1'
_atom_sites_solution_hydrogens geom
_atom_sites_solution_primary direct
_atom_sites_solution_secondary difmap
_audit_creation_method SHELXL-97
_cell_angle_alpha 90.00
_cell_angle_beta 95.7120(10)
_cell_angle_gamma 90.00
_cell_formula_units_Z 4
_cell_length_a 6.1661(3)
_cell_length_b 27.6363(12)
_cell_length_c 8.4503(4)
_cell_measurement_temperature 293(2)
_cell_volume 1432.85(12)
_computing_cell_refinement 'Bruker SMART'
_computing_data_collection 'Bruker SMART'
_computing_data_reduction 'Bruker SAINT software (Bruker, 1999)'
_computing_molecular_graphics 'SHELXTL-PLUS (Sheldrick, 1990)'
_computing_publication_material SHELXL-97
_computing_structure_refinement 'SHELXL-97 (Sheldrick, 1997)'
_computing_structure_solution 'SHELXS-97(Sheldrick, 1997)'
_diffrn_ambient_temperature 293(2)
_diffrn_measured_fraction_theta_full 0.998
_diffrn_measured_fraction_theta_max 0.998
_diffrn_measurement_device_type 'Bruker SMART APEX CCD'
_diffrn_measurement_method 'phi and omega scans'
_diffrn_radiation_monochromator graphite
_diffrn_radiation_source 'fine-focus sealed tube'
_diffrn_radiation_type MoK\a
_diffrn_radiation_wavelength 0.71073
_diffrn_reflns_av_R_equivalents 0.1541
_diffrn_reflns_av_sigmaI/netI 0.0921
_diffrn_reflns_limit_h_max 7
_diffrn_reflns_limit_h_min -6
_diffrn_reflns_limit_k_max 34
_diffrn_reflns_limit_k_min -26
_diffrn_reflns_limit_l_max 9
_diffrn_reflns_limit_l_min -10
_diffrn_reflns_number 7992
_diffrn_reflns_theta_full 26.02
_diffrn_reflns_theta_max 26.02
_diffrn_reflns_theta_min 2.53
_diffrn_standards_decay_% none
_diffrn_standards_interval_count none
_diffrn_standards_interval_time none
_diffrn_standards_number none
_exptl_absorpt_coefficient_mu 22.901
_exptl_absorpt_correction_T_max 0.2970
_exptl_absorpt_correction_T_min 0.0445
_exptl_absorpt_correction_type empirical
_exptl_absorpt_process_details SADABS
_exptl_crystal_colour colorless
_exptl_crystal_density_diffrn 3.032
_exptl_crystal_density_meas ?
_exptl_crystal_density_method 'not measured'
_exptl_crystal_description lamellar
_exptl_crystal_F_000 1168
_exptl_crystal_size_max 0.36
_exptl_crystal_size_mid 0.24
_exptl_crystal_size_min 0.07
_refine_diff_density_max 7.657
_refine_diff_density_min -4.067
_refine_diff_density_rms 0.678
_refine_ls_extinction_coef 0.0017(4)
_refine_ls_extinction_expression Fc^*^=kFc[1+0.001xFc^2^\l^3^/sin(2\q)]^-1/4^
_refine_ls_extinction_method SHELXL
_refine_ls_goodness_of_fit_ref 1.039
_refine_ls_hydrogen_treatment mixed
_refine_ls_matrix_type full
_refine_ls_number_parameters 128
_refine_ls_number_reflns 2823
_refine_ls_number_restraints 0
_refine_ls_restrained_S_all 1.039
_refine_ls_R_factor_all 0.0688
_refine_ls_R_factor_gt 0.0667
_refine_ls_shift/su_max 0.001
_refine_ls_shift/su_mean 0.000
_refine_ls_structure_factor_coef Fsqd
_refine_ls_weighting_details 'calc w=1/[\s^2^(Fo^2^)+(0.1483P)^2^+0.0000P] where P=(Fo^2^+2Fc^2^)/3'
_refine_ls_weighting_scheme calc
_refine_ls_wR_factor_gt 0.1882
_refine_ls_wR_factor_ref 0.1909
_reflns_number_gt 2588
_reflns_number_total 2823
_reflns_threshold_expression >2sigma(I)
_cod_data_source_file cm060714usi20060325_084525.cif
_cod_data_source_block 1
_cod_depositor_comments
;
The following automatic conversions were performed:

'_chemical_melting_point' value 'not measured' was changed to '?' -
the value is undefined or not given.

Automatic conversion script
Id: cif_fix_values 1715 2011-07-08 13:25:40Z adriana 

The following automatic conversions were performed:

'_exptl_crystal_density_meas' value 'none' was changed to '?' - the
value is perceived as not measured.

Automatic conversion script
Id: cif_fix_values 3008 2015-01-20 13:52:24Z robertas 

2021-12-16
Z value and formula fixed to values more according to usual
chemical conventions.                 miguel
;
_cod_original_formula_sum 'C8 H17.33 Br5.33 N4 Pb1.33'
_cod_original_formula_weight 872.03
_cod_original_formula_units_Z 3
_cod_original_sg_symbol_H-M P2(1)/c
_cod_database_code 4001563

loop_
_symmetry_equiv_pos_as_xyz
'x, y, z'
'-x, y+1/2, -z+1/2'
'-x, -y, -z'
'x, -y-1/2, z-1/2'

loop_
_atom_site_label
_atom_site_type_symbol
_atom_site_fract_x
_atom_site_fract_y
_atom_site_fract_z
_atom_site_U_iso_or_equiv
_atom_site_adp_type
_atom_site_occupancy
_atom_site_symmetry_multiplicity
_atom_site_calc_flag
_atom_site_refinement_flags
Pb1 Pb 0.47507(5) 0.165366(13) 1.30215(4) 0.0163(3) Uani 1 1 d .
Br1 Br 0.97951(15) 0.17121(4) 1.28443(13) 0.0213(3) Uani 1 1 d .
Br2 Br 0.45252(16) 0.10289(4) 1.02428(12) 0.0243(3) Uani 1 1 d .
Br3 Br 0.51480(16) 0.08068(4) 1.48201(12) 0.0235(3) Uani 1 1 d .
Br4 Br 0.48447(18) 0.23648(4) 1.58885(13) 0.0306(4) Uani 1 1 d .
C1 C 1.0119(19) 0.1810(5) 0.7934(13) 0.028(2) Uani 1 1 d .
H1A H 1.1667 0.1824 0.8273 0.034 Uiso 1 1 calc R
H1B H 0.9895 0.1916 0.6835 0.034 Uiso 1 1 calc R
C2 C 0.9288(18) 0.1291(4) 0.8076(12) 0.022(2) Uani 1 1 d .
H2A H 0.9572 0.1181 0.9167 0.027 Uiso 1 1 calc R
H2B H 0.7726 0.1281 0.7786 0.027 Uiso 1 1 calc R
C3 C 1.0401(15) 0.0969(4) 0.7012(11) 0.019(2) Uani 1 1 d .
H3A H 1.1955 0.1034 0.7142 0.023 Uiso 1 1 calc R
H3B H 0.9868 0.1036 0.5915 0.023 Uiso 1 1 calc R
C4 C 0.8320(16) 0.0273(4) 0.8052(14) 0.024(2) Uani 1 1 d .
H4 H 0.7179 0.0451 0.8403 0.029 Uiso 1 1 calc R
C5 C 1.0383(19) -0.0350(5) 0.7491(17) 0.032(3) Uani 1 1 d .
H5 H 1.0884 -0.0665 0.7396 0.038 Uiso 1 1 calc R
C6 C 1.1311(19) 0.0077(4) 0.7014(15) 0.030(2) Uani 1 1 d .
H6 H 1.2598 0.0103 0.6532 0.036 Uiso 1 1 calc R
N1 N 0.8916(18) 0.2135(3) 0.8949(12) 0.034(2) Uani 1 1 d .
H1C H 0.9390 0.2437 0.8865 0.050 Uiso 1 1 calc R
H1D H 0.9143 0.2039 0.9958 0.050 Uiso 1 1 calc R
H1E H 0.7497 0.2122 0.8631 0.050 Uiso 1 1 calc R
N2 N 1.0009(12) 0.0454(3) 0.7376(11) 0.0192(18) Uani 1 1 d .
N3 N 0.8543(16) -0.0195(3) 0.8136(13) 0.030(2) Uani 1 1 d .
H3 H 0.7645 -0.0385 0.8547 0.036 Uiso 1 1 calc R

loop_
_atom_site_aniso_label
_atom_site_aniso_U_11
_atom_site_aniso_U_22
_atom_site_aniso_U_33
_atom_site_aniso_U_23
_atom_site_aniso_U_13
_atom_site_aniso_U_12
Pb1 0.0075(3) 0.0276(4) 0.0140(3) -0.00065(12) 0.00288(19) -0.00033(11)
Br1 0.0082(6) 0.0306(6) 0.0255(6) 0.0003(4) 0.0036(5) 0.0003(3)
Br2 0.0174(5) 0.0418(7) 0.0146(5) -0.0044(4) 0.0056(4) -0.0020(4)
Br3 0.0183(5) 0.0337(6) 0.0189(6) 0.0062(4) 0.0043(4) 0.0002(4)
Br4 0.0287(6) 0.0420(7) 0.0224(6) -0.0087(5) 0.0088(5) -0.0067(4)
C1 0.021(5) 0.046(7) 0.020(5) 0.001(5) 0.006(4) 0.008(5)
C2 0.016(4) 0.034(6) 0.018(5) 0.000(4) 0.004(4) -0.003(4)
C3 0.015(5) 0.023(5) 0.020(5) 0.002(3) 0.009(4) -0.001(4)
C4 0.013(5) 0.035(6) 0.026(5) 0.000(4) 0.006(4) -0.003(4)
C5 0.022(5) 0.033(6) 0.041(7) 0.002(5) 0.005(5) 0.012(5)
C6 0.024(6) 0.032(6) 0.036(6) -0.003(5) 0.010(5) 0.011(5)
N1 0.041(6) 0.037(5) 0.024(5) -0.001(4) 0.009(4) 0.004(5)
N2 0.011(4) 0.029(5) 0.018(4) 0.001(4) 0.001(3) -0.003(3)
N3 0.034(5) 0.029(5) 0.028(5) -0.004(4) 0.004(4) -0.009(4)

loop_
_atom_type_symbol
_atom_type_description
_atom_type_scat_dispersion_real
_atom_type_scat_dispersion_imag
_atom_type_scat_source
C C 0.0033 0.0016 'International Tables Vol C Tables 4.2.6.8 and 6.1.1.4'
H H 0.0000 0.0000 'International Tables Vol C Tables 4.2.6.8 and 6.1.1.4'
N N 0.0061 0.0033 'International Tables Vol C Tables 4.2.6.8 and 6.1.1.4'
Br Br -0.2901 2.4595 'International Tables Vol C Tables 4.2.6.8 and 6.1.1.4'
Pb Pb -3.3944 10.1111 'International Tables Vol C Tables 4.2.6.8 and 6.1.1.4'

loop_
_geom_angle_atom_site_label_1
_geom_angle_atom_site_label_2
_geom_angle_atom_site_label_3
_geom_angle
_geom_angle_site_symmetry_1
_geom_angle_site_symmetry_3
Br3 Pb1 Br2 86.35(3) . .
Br3 Pb1 Br1 96.00(3) . 1_455
Br2 Pb1 Br1 91.41(3) . 1_455
Br3 Pb1 Br4 96.42(3) . .
Br2 Pb1 Br4 176.89(3) . .
Br1 Pb1 Br4 86.89(3) 1_455 .
Br3 Pb1 Br1 92.04(3) . .
Br2 Pb1 Br1 87.70(3) . .
Br1 Pb1 Br1 171.85(5) 1_455 .
Br4 Pb1 Br1 93.61(3) . .
Pb1 Br1 Pb1 171.85(5) 1_655 .
N1 C1 C2 109.2(10) . .
N1 C1 H1A 109.8 . .
C2 C1 H1A 109.8 . .
N1 C1 H1B 109.8 . .
C2 C1 H1B 109.8 . .
H1A C1 H1B 108.3 . .
C3 C2 C1 109.6(9) . .
C3 C2 H2A 109.7 . .
C1 C2 H2A 109.7 . .
C3 C2 H2B 109.7 . .
C1 C2 H2B 109.7 . .
H2A C2 H2B 108.2 . .
C2 C3 N2 110.9(8) . .
C2 C3 H3A 109.5 . .
N2 C3 H3A 109.5 . .
C2 C3 H3B 109.5 . .
N2 C3 H3B 109.5 . .
H3A C3 H3B 108.1 . .
N3 C4 N2 108.2(10) . .
N3 C4 H4 125.9 . .
N2 C4 H4 125.9 . .
N3 C5 C6 103.3(10) . .
N3 C5 H5 128.4 . .
C6 C5 H5 128.4 . .
N2 C6 C5 108.3(10) . .
N2 C6 H6 125.8 . .
C5 C6 H6 125.8 . .
C1 N1 H1C 109.5 . .
C1 N1 H1D 109.5 . .
H1C N1 H1D 109.5 . .
C1 N1 H1E 109.5 . .
H1C N1 H1E 109.5 . .
H1D N1 H1E 109.5 . .
C4 N2 C6 108.2(9) . .
C4 N2 C3 126.8(9) . .
C6 N2 C3 125.0(9) . .
C4 N3 C5 112.0(10) . .
C4 N3 H3 124.0 . .
C5 N3 H3 124.0 . .

loop_
_geom_bond_atom_site_label_1
_geom_bond_atom_site_label_2
_geom_bond_distance
_geom_bond_site_symmetry_2
Pb1 Br3 2.7881(10) .
Pb1 Br2 2.9067(11) .
Pb1 Br1 3.0487(9) 1_455
Pb1 Br4 3.1156(11) .
Pb1 Br1 3.1331(10) .
Br1 Pb1 3.0487(9) 1_655
C1 N1 1.489(15) .
C1 C2 1.533(17) .
C1 H1A 0.9700 .
C1 H1B 0.9700 .
C2 C3 1.480(14) .
C2 H2A 0.9700 .
C2 H2B 0.9700 .
C3 N2 1.482(13) .
C3 H3A 0.9700 .
C3 H3B 0.9700 .
C4 N3 1.302(15) .
C4 N2 1.334(13) .
C4 H4 0.9300 .
C5 N3 1.376(16) .
C5 C6 1.390(17) .
C5 H5 0.9300 .
C6 N2 1.368(14) .
C6 H6 0.9300 .
N1 H1C 0.8900 .
N1 H1D 0.8900 .
N1 H1E 0.8900 .
N3 H3 0.8600 .

loop_
_geom_torsion_atom_site_label_1
_geom_torsion_atom_site_label_2
_geom_torsion_atom_site_label_3
_geom_torsion_atom_site_label_4
_geom_torsion
_geom_torsion_site_symmetry_1
_geom_torsion_site_symmetry_4
Br3 Pb1 Br1 Pb1 -9.8(3) . 1_655
Br2 Pb1 Br1 Pb1 -96.1(3) . 1_655
Br1 Pb1 Br1 Pb1 180.001(3) 1_455 1_655
Br4 Pb1 Br1 Pb1 86.7(3) . 1_655
N1 C1 C2 C3 177.4(9) . .
C1 C2 C3 N2 167.5(8) . .
N3 C5 C6 N2 -0.5(13) . .
N3 C4 N2 C6 0.7(12) . .
N3 C4 N2 C3 178.6(9) . .
C5 C6 N2 C4 -0.1(13) . .
C5 C6 N2 C3 -178.1(10) . .
C2 C3 N2 C4 25.1(13) . .
C2 C3 N2 C6 -157.3(10) . .
N2 C4 N3 C5 -1.1(13) . .
C6 C5 N3 C4 1.0(13) . .
